data_2210445
loop_
_publ_author_name
'Andrighetti-Fr\"ohner, Carla Regina'
'Silva, Luiz Everson da'
'Nunes, Ricardo Jos\'e'
'Sim\~oes, Cl\'audia Maria Oliveira'
'Foro, Sabine'

_publ_section_title
;
 <i>N</i>-Benzylquinoline-8-sulfonamide
;
_journal_coeditor_code XU2103
_journal_issue 9
_journal_name_full 'Acta Crystallographica Section E'
_journal_page_first o3693
_journal_page_last o3694
_journal_paper_doi 10.1107/S1600536806029734
_journal_volume 62
_journal_year 2006
_chemical_formula_iupac 'C16 H14 N2 O2 S'
_chemical_formula_moiety 'C16 H14 N2 O2 S'
_chemical_formula_sum 'C16 H14 N2 O2 S'
_chemical_formula_weight 298.35
_chemical_name_systematic
;
N-Benzylquinoline-8-sulfonamide
;
_space_group_IT_number 14
_symmetry_cell_setting monoclinic
_symmetry_space_group_name_Hall '-P 2yn'
_symmetry_space_group_name_H-M 'P 1 21/n 1'
_atom_sites_solution_hydrogens geom
_atom_sites_solution_primary direct
_atom_sites_solution_secondary difmap
_audit_creation_method SHELXL-97
_cell_angle_alpha 90.00
_cell_angle_beta 100.25(2)
_cell_angle_gamma 90.00
_cell_formula_units_Z 4
_cell_length_a 10.142(2)
_cell_length_b 9.980(2)
_cell_length_c 14.428(2)
_cell_measurement_reflns_used 25
_cell_measurement_temperature 299(2)
_cell_measurement_theta_max 22.2
_cell_measurement_theta_min 5.4
_cell_volume 1437.1(5)
_computing_cell_refinement CAD-4/PC
_computing_data_collection 'CAD-4/PC (Enraf--Nonius, 1996)'
_computing_data_reduction 'REDU4 (Stoe & Cie, 1987)'
_computing_molecular_graphics
;
ORTEP-3 (Farrugia, 1997)
;
_computing_publication_material SHELXL97
_computing_structure_refinement 'SHELXL97 (Sheldrick, 1997)'
_computing_structure_solution 'SHELXS97 (Sheldrick, 1997)'
_diffrn_ambient_temperature 299(2)
_diffrn_measured_fraction_theta_full 1.00
_diffrn_measured_fraction_theta_max 1.00
_diffrn_measurement_device_type 'Enraf--Nonius CAD-4'
_diffrn_measurement_method \w/2\q
_diffrn_radiation_monochromator graphite
_diffrn_radiation_source 'fine-focus sealed tube'
_diffrn_radiation_type CuK\a
_diffrn_radiation_wavelength 1.54180
_diffrn_reflns_av_R_equivalents 0.066
_diffrn_reflns_av_sigmaI/netI 0.018
_diffrn_reflns_limit_h_max 11
_diffrn_reflns_limit_h_min -12
_diffrn_reflns_limit_k_max 0
_diffrn_reflns_limit_k_min -11
_diffrn_reflns_limit_l_max 17
_diffrn_reflns_limit_l_min 0
_diffrn_reflns_number 2649
_diffrn_reflns_theta_full 66.8
_diffrn_reflns_theta_max 66.8
_diffrn_reflns_theta_min 4.9
_diffrn_standards_decay_% 1.3
_diffrn_standards_interval_time 120
_diffrn_standards_number 3
_exptl_absorpt_coefficient_mu 2.052
_exptl_absorpt_correction_T_max 0.611
_exptl_absorpt_correction_T_min 0.532
_exptl_absorpt_correction_type psi-scan
_exptl_absorpt_process_details '(North <i>et al.</i>,  1968)'
_exptl_crystal_colour yellow
_exptl_crystal_density_diffrn 1.379
_exptl_crystal_density_method 'not measured'
_exptl_crystal_description block
_exptl_crystal_F_000 624
_exptl_crystal_size_max 0.55
_exptl_crystal_size_mid 0.40
_exptl_crystal_size_min 0.30
_refine_diff_density_max 0.80
_refine_diff_density_min -0.40
_refine_ls_extinction_method none
_refine_ls_goodness_of_fit_ref 1.097
_refine_ls_hydrogen_treatment mixed
_refine_ls_matrix_type full
_refine_ls_number_parameters 193
_refine_ls_number_reflns 2546
_refine_ls_number_restraints 0
_refine_ls_restrained_S_all 1.097
_refine_ls_R_factor_all 0.085
_refine_ls_R_factor_gt 0.078
_refine_ls_shift/su_max 0.002
_refine_ls_shift/su_mean 0.000
_refine_ls_structure_factor_coef Fsqd
_refine_ls_weighting_details 'calc w=1/[\s^2^(Fo^2^)+(0.1508P)^2^+0.7674P] where P=(Fo^2^+2Fc^2^)/3'
_refine_ls_weighting_scheme calc
_refine_ls_wR_factor_gt 0.228
_refine_ls_wR_factor_ref 0.236
_reflns_number_gt 2203
_reflns_number_total 2546
_reflns_threshold_expression I>2\s(I)
_cod_data_source_file xu2103.cif
_cod_data_source_block I
_cod_original_sg_symbol_H-M 'P 21/n'
_cod_database_code 2210445
_cod_database_fobs_code 2210445

loop_
_symmetry_equiv_pos_as_xyz
'x, y, z'
'-x+1/2, y+1/2, -z+1/2'
'-x, -y, -z'
'x-1/2, -y-1/2, z-1/2'

loop_
_atom_site_type_symbol
_atom_site_label
_atom_site_fract_x
_atom_site_fract_y
_atom_site_fract_z
_atom_site_U_iso_or_equiv
_atom_site_adp_type
_atom_site_calc_flag
_atom_site_refinement_flags
_atom_site_occupancy
C C1 0.7359(4) 0.0943(3) 0.4400(2) 0.0559(8) Uani d . 1
C C2 0.7112(5) 0.0004(4) 0.5040(3) 0.0700(10) Uani d . 1
H H2 0.6337 -0.0511 0.4918 0.084 Uiso calc R 1
C C3 0.8019(5) -0.0178(5) 0.5873(3) 0.0797(13) Uani d . 1
H H3 0.7841 -0.0810 0.6308 0.096 Uiso calc R 1
C C4 0.9159(6) 0.0553(5) 0.6057(3) 0.0823(14) Uani d . 1
H H4 0.9768 0.0392 0.6608 0.099 Uiso calc R 1
C C5 0.9448(4) 0.1569(4) 0.5422(2) 0.0664(10) Uani d . 1
C C6 1.0577(5) 0.2403(6) 0.5588(3) 0.0839(14) Uani d . 1
H H6 1.1207 0.2309 0.6137 0.101 Uiso calc R 1
C C7 1.0749(5) 0.3349(6) 0.4942(4) 0.0879(14) Uani d . 1
H H7 1.1495 0.3908 0.5041 0.105 Uiso calc R 1
C C8 0.9793(5) 0.3463(5) 0.4135(3) 0.0804(12) Uani d . 1
H H8 0.9926 0.4111 0.3698 0.096 Uiso calc R 1
C C9 0.8533(4) 0.1767(3) 0.4580(2) 0.0566(8) Uani d . 1
C C10 0.5138(5) 0.3271(4) 0.3940(3) 0.0794(12) Uani d . 1
H H10A 0.5746 0.3286 0.4540 0.095 Uiso calc R 1
H H10B 0.4379 0.2711 0.4007 0.095 Uiso calc R 1
C C11 0.4656(4) 0.4672(4) 0.3686(2) 0.0565(8) Uani d . 1
C C12 0.5526(5) 0.5681(5) 0.3579(3) 0.0755(11) Uani d . 1
H H12 0.6436 0.5489 0.3656 0.091 Uiso calc R 1
C C13 0.5106(7) 0.6958(5) 0.3365(4) 0.0933(15) Uani d . 1
H H13 0.5724 0.7620 0.3290 0.112 Uiso calc R 1
C C14 0.3815(8) 0.7259(5) 0.3263(3) 0.0956(17) Uani d . 1
H H14 0.3540 0.8138 0.3135 0.115 Uiso calc R 1
C C15 0.2872(5) 0.6289(7) 0.3345(4) 0.0983(18) Uani d . 1
H H15 0.1966 0.6506 0.3258 0.118 Uiso calc R 1
C C16 0.3306(4) 0.4954(5) 0.3563(3) 0.0763(11) Uani d . 1
H H16 0.2691 0.4283 0.3623 0.092 Uiso calc R 1
N N1 0.5828(4) 0.2695(3) 0.3216(2) 0.0637(8) Uani d . 1
H H1N 0.654(5) 0.310(5) 0.317(3) 0.076 Uiso d . 1
N N2 0.8715(3) 0.2724(3) 0.3943(2) 0.0646(8) Uani d . 1
O O1 0.6874(3) 0.0770(3) 0.25737(19) 0.0775(8) Uani d . 1
O O2 0.5023(3) 0.0407(3) 0.3441(2) 0.0841(9) Uani d . 1
S S1 0.62121(9) 0.11202(9) 0.33302(6) 0.0610(4) Uani d . 1

loop_
_atom_site_aniso_label
_atom_site_aniso_U_11
_atom_site_aniso_U_22
_atom_site_aniso_U_33
_atom_site_aniso_U_12
_atom_site_aniso_U_13
_atom_site_aniso_U_23
C1 0.073(2) 0.0496(17) 0.0483(17) 0.0134(15) 0.0197(15) 0.0034(13)
C2 0.093(3) 0.057(2) 0.067(2) 0.0154(19) 0.032(2) 0.0097(17)
C3 0.111(3) 0.075(3) 0.059(2) 0.028(3) 0.030(2) 0.0183(19)
C4 0.110(3) 0.095(3) 0.0412(18) 0.046(3) 0.0137(19) 0.0041(19)
C5 0.079(2) 0.075(2) 0.0463(18) 0.0205(19) 0.0154(16) -0.0105(16)
C6 0.079(3) 0.104(3) 0.065(2) 0.017(2) -0.001(2) -0.029(2)
C7 0.086(3) 0.097(3) 0.081(3) -0.015(3) 0.016(2) -0.024(3)
C8 0.097(3) 0.070(2) 0.077(3) -0.009(2) 0.023(2) -0.007(2)
C9 0.073(2) 0.0531(18) 0.0462(17) 0.0116(16) 0.0173(15) -0.0050(13)
C10 0.112(3) 0.071(3) 0.064(2) 0.022(2) 0.038(2) 0.0109(19)
C11 0.067(2) 0.0572(19) 0.0468(16) 0.0060(16) 0.0148(14) -0.0011(14)
C12 0.080(3) 0.078(3) 0.072(2) -0.004(2) 0.020(2) -0.001(2)
C13 0.131(4) 0.065(3) 0.089(3) -0.004(3) 0.034(3) -0.002(2)
C14 0.154(5) 0.067(3) 0.065(3) 0.029(3) 0.016(3) -0.001(2)
C15 0.083(3) 0.126(5) 0.081(3) 0.043(3) 0.000(2) -0.032(3)
C16 0.068(2) 0.085(3) 0.078(3) -0.003(2) 0.0210(19) -0.022(2)
N1 0.082(2) 0.0590(18) 0.0520(16) 0.0139(15) 0.0157(15) 0.0048(13)
N2 0.078(2) 0.0568(17) 0.0590(17) -0.0003(15) 0.0137(15) 0.0024(13)
O1 0.098(2) 0.0792(18) 0.0562(15) 0.0172(15) 0.0151(13) -0.0150(13)
O2 0.0794(18) 0.0750(19) 0.097(2) -0.0073(15) 0.0136(16) 0.0046(16)
S1 0.0727(6) 0.0571(6) 0.0530(6) 0.0061(4) 0.0103(4) -0.0033(3)

loop_
_atom_type_symbol
_atom_type_description
_atom_type_scat_dispersion_real
_atom_type_scat_dispersion_imag
_atom_type_scat_source
C C 0.0181 0.0091 'International Tables Vol C Tables 4.2.6.8 and 6.1.1.4'
H H 0.0000 0.0000 'International Tables Vol C Tables 4.2.6.8 and 6.1.1.4'
N N 0.0311 0.0180 'International Tables Vol C Tables 4.2.6.8 and 6.1.1.4'
O O 0.0492 0.0322 'International Tables Vol C Tables 4.2.6.8 and 6.1.1.4'
S S 0.3331 0.5567 'International Tables Vol C Tables 4.2.6.8 and 6.1.1.4'

loop_
_geom_angle_atom_site_label_1
_geom_angle_atom_site_label_2
_geom_angle_atom_site_label_3
_geom_angle
C2 C1 C9 121.1(4)
C2 C1 S1 119.1(3)
C9 C1 S1 119.8(2)
C1 C2 C3 120.1(4)
C1 C2 H2 120.0
C3 C2 H2 120.0
C4 C3 C2 120.7(4)
C4 C3 H3 119.7
C2 C3 H3 119.7
C3 C4 C5 121.5(4)
C3 C4 H4 119.3
C5 C4 H4 119.3
C6 C5 C9 117.2(4)
C6 C5 C4 124.5(4)
C9 C5 C4 118.3(4)
C7 C6 C5 119.8(4)
C7 C6 H6 120.1
C5 C6 H6 120.1
C6 C7 C8 118.6(5)
C6 C7 H7 120.7
C8 C7 H7 120.7
N2 C8 C7 124.6(5)
N2 C8 H8 117.7
C7 C8 H8 117.7
N2 C9 C5 122.3(4)
N2 C9 C1 119.3(3)
C5 C9 C1 118.4(3)
N1 C10 C11 111.4(3)
N1 C10 H10A 109.4
C11 C10 H10A 109.4
N1 C10 H10B 109.4
C11 C10 H10B 109.4
H10A C10 H10B 108.0
C12 C11 C16 118.8(4)
C12 C11 C10 121.6(4)
C16 C11 C10 119.6(4)
C13 C12 C11 122.2(5)
C13 C12 H12 118.9
C11 C12 H12 118.9
C14 C13 C12 120.0(5)
C14 C13 H13 120.0
C12 C13 H13 120.0
C13 C14 C15 121.2(5)
C13 C14 H14 119.4
C15 C14 H14 119.4
C14 C15 C16 118.9(4)
C14 C15 H15 120.5
C16 C15 H15 120.5
C11 C16 C15 118.8(4)
C11 C16 H16 120.6
C15 C16 H16 120.6
C10 N1 S1 116.3(3)
C10 N1 H1N 113(3)
S1 N1 H1N 106(3)
C8 N2 C9 117.5(4)
O1 S1 O2 119.0(2)
O1 S1 N1 107.37(18)
O2 S1 N1 107.52(19)
O1 S1 C1 108.56(17)
O2 S1 C1 106.77(19)
N1 S1 C1 107.11(17)

loop_
_geom_bond_atom_site_label_1
_geom_bond_atom_site_label_2
_geom_bond_distance
C1 C2 1.369(5)
C1 C9 1.433(5)
C1 S1 1.769(4)
C2 C3 1.388(6)
C2 H2 0.9300
C3 C4 1.354(7)
C3 H3 0.9300
C4 C5 1.431(7)
C4 H4 0.9300
C5 C6 1.401(7)
C5 C9 1.406(5)
C6 C7 1.360(8)
C6 H6 0.9300
C7 C8 1.380(7)
C7 H7 0.9300
C8 N2 1.307(6)
C8 H8 0.9300
C9 N2 1.360(5)
C10 N1 1.473(5)
C10 C11 1.504(5)
C10 H10A 0.9700
C10 H10B 0.9700
C11 C12 1.365(6)
C11 C16 1.378(6)
C12 C13 1.363(7)
C12 H12 0.9300
C13 C14 1.326(9)
C13 H13 0.9300
C14 C15 1.380(8)
C14 H14 0.9300
C15 C16 1.421(7)
C15 H15 0.9300
C16 H16 0.9300
N1 S1 1.621(3)
N1 H1N 0.84(5)
O1 S1 1.423(3)
O2 S1 1.434(3)

loop_
_geom_hbond_atom_site_label_D
_geom_hbond_atom_site_label_H
_geom_hbond_atom_site_label_A
_geom_hbond_distance_DH
_geom_hbond_distance_HA
_geom_hbond_distance_DA
_geom_hbond_angle_DHA
N1 H1N N2 0.84(5) 2.32(5) 2.929(5) 130(4)

loop_
_geom_torsion_atom_site_label_1
_geom_torsion_atom_site_label_2
_geom_torsion_atom_site_label_3
_geom_torsion_atom_site_label_4
_geom_torsion
C9 C1 C2 C3 -1.1(5)
S1 C1 C2 C3 178.1(3)
C1 C2 C3 C4 -0.8(6)
C2 C3 C4 C5 2.3(6)
C3 C4 C5 C6 177.0(4)
C3 C4 C5 C9 -2.0(6)
C9 C5 C6 C7 -0.2(6)
C4 C5 C6 C7 -179.2(4)
C5 C6 C7 C8 0.2(7)
C6 C7 C8 N2 0.4(8)
C6 C5 C9 N2 -0.2(5)
C4 C5 C9 N2 178.8(3)
C6 C5 C9 C1 -179.0(3)
C4 C5 C9 C1 0.1(5)
C2 C1 C9 N2 -177.4(3)
S1 C1 C9 N2 3.4(4)
C2 C1 C9 C5 1.4(5)
S1 C1 C9 C5 -177.8(2)
N1 C10 C11 C12 -61.3(5)
N1 C10 C11 C16 119.3(4)
C16 C11 C12 C13 0.6(6)
C10 C11 C12 C13 -178.9(4)
C11 C12 C13 C14 0.8(7)
C12 C13 C14 C15 -1.8(8)
C13 C14 C15 C16 1.5(7)
C12 C11 C16 C15 -0.9(6)
C10 C11 C16 C15 178.6(4)
C14 C15 C16 C11 -0.1(7)
C11 C10 N1 S1 -171.7(3)
C7 C8 N2 C9 -0.8(7)
C5 C9 N2 C8 0.8(5)
C1 C9 N2 C8 179.5(3)
C10 N1 S1 O1 -179.5(3)
C10 N1 S1 O2 51.4(4)
C10 N1 S1 C1 -63.1(4)
C2 C1 S1 O1 -115.9(3)
C9 C1 S1 O1 63.3(3)
C2 C1 S1 O2 13.5(3)
C9 C1 S1 O2 -167.3(3)
C2 C1 S1 N1 128.5(3)
C9 C1 S1 N1 -52.3(3)

loop_
_cod_related_entry_id
_cod_related_entry_database
_cod_related_entry_code
1 ChemSpider 3005219
